data_2202652
loop_
_publ_author_name
'Hunter, Allen D.'
'Zeller, Matthias'
'McSparrin, Les'

_publ_section_title
;
 Bis[1,2-bis(<i>p</i>-ethylbenzene)phosphino]benzene
;
_journal_issue 11
_journal_name_full 'Acta Crystallographica Section E'
_journal_page_first o1719
_journal_page_last o1720
_journal_paper_doi 10.1107/S1600536803022827
_journal_volume 59
_journal_year 2003
_chemical_formula_iupac 'C38 H40 P2'
_chemical_formula_moiety 'C38 H40 P2'
_chemical_formula_sum 'C38 H40 P2'
_chemical_formula_weight 558.64
_chemical_name_common Bis[1,2-bis(p-ethylbenzene)phosphino]benzene
_chemical_name_systematic Bis[1,2-bis(p-ethylbenzene)phosphino]benzene
_space_group_IT_number 2
_symmetry_cell_setting triclinic
_symmetry_space_group_name_Hall '-P 1'
_symmetry_space_group_name_H-M 'P -1'
_atom_sites_solution_hydrogens geom
_atom_sites_solution_primary direct
_atom_sites_solution_secondary difmap
_cell_angle_alpha 69.2790(10)
_cell_angle_beta 72.8180(10)
_cell_angle_gamma 89.6040(10)
_cell_formula_units_Z 2
_cell_length_a 11.0970(7)
_cell_length_b 11.6441(7)
_cell_length_c 13.5466(8)
_cell_measurement_reflns_used 6851
_cell_measurement_temperature 100(2)
_cell_measurement_theta_max 28.305
_cell_measurement_theta_min 2.5455
_cell_volume 1554.77(16)
_computing_cell_refinement 'SAINT-Plus (Bruker, 1997-1999)'
_computing_data_collection 'SMART for WNT/2000 (Bruker 1997-2000)'
_computing_data_reduction SAINT-Plus
_computing_molecular_graphics SHELXL97
_computing_publication_material SHELXL97
_computing_structure_refinement 'SHELXL97 (Sheldrick, 1997)'
_computing_structure_solution 'SHELXS97 (Sheldrick, 1990)'
_diffrn_ambient_temperature 100(2)
_diffrn_measured_fraction_theta_full 0.994
_diffrn_measured_fraction_theta_max 0.994
_diffrn_measurement_device_type 'Bruker AXS SMART APEX CCD'
_diffrn_measurement_method \w
_diffrn_radiation_monochromator graphite
_diffrn_radiation_source 'fine-focus sealed tube'
_diffrn_radiation_type 'Mo K\a'
_diffrn_radiation_wavelength 0.71073
_diffrn_reflns_av_R_equivalents 0.0206
_diffrn_reflns_av_sigmaI/netI 0.0254
_diffrn_reflns_limit_h_max 14
_diffrn_reflns_limit_h_min -14
_diffrn_reflns_limit_k_max 15
_diffrn_reflns_limit_k_min -15
_diffrn_reflns_limit_l_max 18
_diffrn_reflns_limit_l_min -18
_diffrn_reflns_number 16351
_diffrn_reflns_theta_full 28.30
_diffrn_reflns_theta_max 28.30
_diffrn_reflns_theta_min 1.69
_diffrn_standards_decay_% none
_diffrn_standards_number 0
_exptl_absorpt_coefficient_mu 0.165
_exptl_absorpt_correction_T_max 0.936
_exptl_absorpt_correction_T_min 0.919
_exptl_absorpt_correction_type multi-scan
_exptl_absorpt_process_details '(SADABS in SAINT-Plus; Bruker 1997-1999)'
_exptl_crystal_colour colourless
_exptl_crystal_density_diffrn 1.193
_exptl_crystal_density_meas ?
_exptl_crystal_density_method 'not measured'
_exptl_crystal_description block
_exptl_crystal_F_000 596
_exptl_crystal_size_max 0.5
_exptl_crystal_size_mid 0.5
_exptl_crystal_size_min 0.4
_refine_diff_density_max 0.443
_refine_diff_density_min -0.274
_refine_ls_extinction_method none
_refine_ls_goodness_of_fit_ref 1.046
_refine_ls_hydrogen_treatment refall
_refine_ls_matrix_type full
_refine_ls_number_parameters 521
_refine_ls_number_reflns 7697
_refine_ls_number_restraints 0
_refine_ls_restrained_S_all 1.046
_refine_ls_R_factor_all 0.0392
_refine_ls_R_factor_gt 0.0370
_refine_ls_shift/su_max 0.002
_refine_ls_shift/su_mean 0.000
_refine_ls_structure_factor_coef Fsqd
_refine_ls_weighting_details 'calc w = 1/[\s^2^(Fo^2^)+(0.0698P)^2^+0.6662P] where P=  (Fo^2^+2Fc^2^)/3'
_refine_ls_weighting_scheme calc
_refine_ls_wR_factor_gt 0.1016
_refine_ls_wR_factor_ref 0.1038
_reflns_number_gt 7138
_reflns_number_total 7697
_reflns_threshold_expression >2sigma(I)
_cod_data_source_file fl6065.cif
_cod_data_source_block I
_cod_depositor_comments
;
The following automatic conversions were performed:

'_exptl_absorpt_correction_type' value 'multi scan' changed to
'multi-scan' according to
/home/saulius/struct/CIF-dictionaries/cif_core.dic dictionary named
'cif_core.dic' version 2.4.1 from 2010-06-29.

Automatic conversion script
Id: cif_fix_values 1715 2011-07-08 13:25:40Z adriana 

The following automatic conversions were performed:

'_exptl_crystal_density_meas' value 'not measured' was changed to '?'
- the value is perceived as not measured.

Automatic conversion script
Id: cif_fix_values 3008 2015-01-20 13:52:24Z robertas 
;
_cod_database_code 2202652
_cod_database_fobs_code 2202652

loop_
_symmetry_equiv_pos_as_xyz
'x, y, z'
'-x, -y, -z'

loop_
_atom_site_label
_atom_site_fract_x
_atom_site_fract_y
_atom_site_fract_z
_atom_site_U_iso_or_equiv
_atom_site_adp_type
_atom_site_calc_flag
_atom_site_refinement_flags
_atom_site_occupancy
_atom_site_disorder_assembly
_atom_site_disorder_group
_atom_site_type_symbol
P2 0.33572(2) 0.98668(2) 0.45550(2) 0.01700(8) Uani d . 1 . . P
P1 0.48121(2) 1.14800(3) 0.20292(2) 0.01916(8) Uani d . 1 . . P
C41 0.28254(9) 1.12861(9) 0.47524(8) 0.01733(19) Uani d . 1 . . C
C1 0.26805(9) 0.97951(9) 0.34822(8) 0.01684(19) Uani d . 1 . . C
C44 0.19536(10) 1.33270(10) 0.53098(9) 0.0205(2) Uani d . 1 . . C
C31 0.22486(10) 0.87155(9) 0.58080(8) 0.01838(19) Uani d . 1 . . C
C21 0.60379(10) 1.04671(10) 0.17686(9) 0.0198(2) Uani d . 1 . . C
C26 0.58416(10) 0.93872(10) 0.15866(9) 0.0220(2) Uani d . 1 . . C
H26A 0.4998(16) 0.9131(15) 0.1576(13) 0.034(4) Uiso d . 1 . . H
C2 0.15871(10) 0.90226(10) 0.37263(9) 0.0192(2) Uani d . 1 . . C
H2A 0.1107(14) 0.8572(14) 0.4470(13) 0.026(4) Uiso d . 1 . . H
C6 0.33601(9) 1.04750(9) 0.23565(9) 0.01833(19) Uani d . 1 . . C
C34 0.05785(11) 0.68264(10) 0.76699(9) 0.0225(2) Uani d . 1 . . C
C46 0.19151(10) 1.19447(10) 0.43333(9) 0.0195(2) Uani d . 1 . . C
H46A 0.1575(14) 1.1709(14) 0.3876(13) 0.026(4) Uiso d . 1 . . H
C5 0.29290(10) 1.03609(10) 0.15226(9) 0.0217(2) Uani d . 1 . . C
H5A 0.3397(15) 1.0804(15) 0.0742(13) 0.032(4) Uiso d . 1 . . H
C11 0.49204(10) 1.25302(10) 0.06221(9) 0.0211(2) Uani d . 1 . . C
C35 0.02206(10) 0.80131(10) 0.72702(9) 0.0211(2) Uani d . 1 . . C
H35A -0.0620(14) 0.8187(13) 0.7617(12) 0.023(3) Uiso d . 1 . . H
C42 0.33191(10) 1.16765(10) 0.54302(9) 0.0210(2) Uani d . 1 . . C
H42A 0.3975(15) 1.1256(14) 0.5712(13) 0.030(4) Uiso d . 1 . . H
C22 0.72515(10) 1.08050(11) 0.17632(9) 0.0233(2) Uani d . 1 . . C
H22A 0.7404(14) 1.1557(14) 0.1897(12) 0.026(4) Uiso d . 1 . . H
C36 0.10419(10) 0.89409(10) 0.63559(9) 0.0201(2) Uani d . 1 . . C
H36A 0.0772(14) 0.9742(14) 0.6102(12) 0.025(3) Uiso d . 1 . . H
C25 0.68280(11) 0.86712(10) 0.13888(9) 0.0226(2) Uani d . 1 . . C
H25A 0.6676(14) 0.7961(14) 0.1254(12) 0.025(4) Uiso d . 1 . . H
C23 0.82337(11) 1.00940(11) 0.15570(10) 0.0247(2) Uani d . 1 . . C
H23A 0.9074(16) 1.0336(15) 0.1577(13) 0.032(4) Uiso d . 1 . . H
C15 0.40989(11) 1.42735(11) -0.05122(11) 0.0267(2) Uani d . 1 . . C
H15A 0.3486(15) 1.4871(14) -0.0555(13) 0.031(4) Uiso d . 1 . . H
C16 0.40571(11) 1.34134(11) 0.05187(10) 0.0255(2) Uani d . 1 . . C
H16A 0.3435(15) 1.3436(15) 0.1203(14) 0.033(4) Uiso d . 1 . . H
C45 0.14867(10) 1.29509(10) 0.46108(9) 0.0204(2) Uani d . 1 . . C
H45A 0.0856(15) 1.3374(14) 0.4320(13) 0.029(4) Uiso d . 1 . . H
C4 0.18467(10) 0.95755(10) 0.17820(9) 0.0223(2) Uani d . 1 . . C
H4A 0.1589(14) 0.9500(13) 0.1188(12) 0.024(3) Uiso d . 1 . . H
C3 0.11719(10) 0.89114(10) 0.28866(9) 0.0216(2) Uani d . 1 . . C
H3A 0.0416(15) 0.8387(14) 0.3075(13) 0.029(4) Uiso d . 1 . . H
C47 0.14651(12) 1.44085(11) 0.56187(10) 0.0259(2) Uani d . 1 . . C
H47A 0.1679(16) 1.4394(15) 0.6272(14) 0.038(4) Uiso d . 1 . . H
H47B 0.0519(16) 1.4310(15) 0.5849(13) 0.034(4) Uiso d . 1 . . H
C24 0.80423(10) 0.90179(11) 0.13656(9) 0.0224(2) Uani d . 1 . . C
C14 0.50256(11) 1.42987(10) -0.14800(10) 0.0247(2) Uani d . 1 . . C
C37 -0.03397(13) 0.57945(11) 0.86180(10) 0.0277(2) Uani d . 1 . . C
H37A -0.0937(17) 0.6134(16) 0.9104(14) 0.038(4) Uiso d . 1 . . H
H37B 0.0158(16) 0.5267(15) 0.9046(14) 0.035(4) Uiso d . 1 . . H
C33 0.17982(12) 0.66128(10) 0.71469(10) 0.0263(2) Uani d . 1 . . C
H33A 0.2111(17) 0.5810(17) 0.7436(15) 0.041(4) Uiso d . 1 . . H
C32 0.26256(11) 0.75408(10) 0.62345(10) 0.0237(2) Uani d . 1 . . C
H32A 0.3467(16) 0.7368(15) 0.5917(13) 0.032(4) Uiso d . 1 . . H
C13 0.58837(11) 1.34177(11) -0.13792(10) 0.0267(2) Uani d . 1 . . C
H13A 0.6519(16) 1.3412(15) -0.2032(14) 0.033(4) Uiso d . 1 . . H
C12 0.58366(11) 1.25425(11) -0.03493(10) 0.0243(2) Uani d . 1 . . C
H12A 0.6415(15) 1.1960(14) -0.0306(13) 0.029(4) Uiso d . 1 . . H
C43 0.28830(11) 1.26841(10) 0.57054(9) 0.0228(2) Uani d . 1 . . C
H43A 0.3221(14) 1.2940(14) 0.6192(13) 0.028(4) Uiso d . 1 . . H
C17 0.50879(13) 1.52425(11) -0.26044(11) 0.0296(3) Uani d . 1 . . C
H17A 0.5946(18) 1.5542(17) -0.3025(15) 0.045(5) Uiso d . 1 . . H
H17B 0.4646(15) 1.5927(15) -0.2492(13) 0.032(4) Uiso d . 1 . . H
C28 0.90351(13) 0.74454(12) 0.05220(12) 0.0309(3) Uani d . 1 . . C
H28A 0.9848(17) 0.7075(16) 0.0333(14) 0.041(4) Uiso d . 1 . . H
H28B 0.8857(18) 0.7936(17) -0.0176(16) 0.046(5) Uiso d . 1 . . H
H28C 0.8378(19) 0.6753(19) 0.0972(17) 0.053(5) Uiso d . 1 . . H
C48 0.19981(14) 1.56523(11) 0.46861(12) 0.0337(3) Uani d . 1 . . C
H48A 0.1632(17) 1.6356(17) 0.4887(15) 0.043(5) Uiso d . 1 . . H
H48B 0.1813(16) 1.5694(16) 0.3970(15) 0.040(4) Uiso d . 1 . . H
H48C 0.2914(18) 1.5758(16) 0.4520(15) 0.042(5) Uiso d . 1 . . H
C38 -0.10732(13) 0.50358(12) 0.82277(11) 0.0313(3) Uani d . 1 . . C
H38A -0.1654(16) 0.4371(16) 0.8878(14) 0.036(4) Uiso d . 1 . . H
H38B -0.0473(18) 0.4660(17) 0.7719(15) 0.045(5) Uiso d . 1 . . H
H38C -0.1550(17) 0.5556(16) 0.7790(15) 0.040(4) Uiso d . 1 . . H
C27 0.91362(12) 0.82571(12) 0.11641(11) 0.0283(2) Uani d . 1 . . C
H27A 0.9196(17) 0.7721(16) 0.1900(15) 0.042(5) Uiso d . 1 . . H
H27B 0.9962(17) 0.8856(16) 0.0732(14) 0.039(4) Uiso d . 1 . . H
C18 0.45073(13) 1.46990(12) -0.32567(11) 0.0297(2) Uani d . 1 . . C
H18A 0.4567(16) 1.5291(16) -0.3979(15) 0.038(4) Uiso d . 1 . . H
H18B 0.3634(16) 1.4413(15) -0.2836(14) 0.034(4) Uiso d . 1 . . H
H18C 0.4934(16) 1.3995(16) -0.3361(13) 0.035(4) Uiso d . 1 . . H

loop_
_atom_site_aniso_label
_atom_site_aniso_U_11
_atom_site_aniso_U_22
_atom_site_aniso_U_33
_atom_site_aniso_U_12
_atom_site_aniso_U_13
_atom_site_aniso_U_23
P2 0.01613(13) 0.01708(13) 0.01922(13) 0.00407(9) -0.00615(10) -0.00789(10)
P1 0.01679(13) 0.02069(14) 0.02002(14) -0.00066(10) -0.00323(10) -0.00956(11)
C41 0.0169(4) 0.0164(4) 0.0177(4) 0.0020(4) -0.0043(4) -0.0060(4)
C1 0.0163(4) 0.0162(4) 0.0197(5) 0.0039(3) -0.0056(4) -0.0087(4)
C44 0.0222(5) 0.0170(5) 0.0199(5) 0.0017(4) -0.0031(4) -0.0068(4)
C31 0.0211(5) 0.0172(5) 0.0180(4) 0.0040(4) -0.0076(4) -0.0066(4)
C21 0.0182(5) 0.0227(5) 0.0178(5) 0.0003(4) -0.0041(4) -0.0080(4)
C26 0.0181(5) 0.0238(5) 0.0248(5) -0.0003(4) -0.0062(4) -0.0101(4)
C2 0.0184(5) 0.0173(5) 0.0203(5) 0.0015(4) -0.0041(4) -0.0065(4)
C6 0.0160(4) 0.0187(5) 0.0207(5) 0.0020(4) -0.0041(4) -0.0091(4)
C34 0.0309(6) 0.0193(5) 0.0179(5) 0.0017(4) -0.0090(4) -0.0064(4)
C46 0.0205(5) 0.0196(5) 0.0209(5) 0.0036(4) -0.0087(4) -0.0087(4)
C5 0.0199(5) 0.0247(5) 0.0194(5) 0.0002(4) -0.0040(4) -0.0084(4)
C11 0.0195(5) 0.0196(5) 0.0227(5) -0.0017(4) -0.0042(4) -0.0080(4)
C35 0.0218(5) 0.0226(5) 0.0198(5) 0.0042(4) -0.0073(4) -0.0082(4)
C42 0.0219(5) 0.0200(5) 0.0243(5) 0.0045(4) -0.0108(4) -0.0089(4)
C22 0.0209(5) 0.0273(5) 0.0251(5) 0.0002(4) -0.0072(4) -0.0137(4)
C36 0.0215(5) 0.0183(5) 0.0214(5) 0.0057(4) -0.0084(4) -0.0070(4)
C25 0.0233(5) 0.0221(5) 0.0242(5) 0.0021(4) -0.0084(4) -0.0100(4)
C23 0.0194(5) 0.0319(6) 0.0269(5) 0.0018(4) -0.0085(4) -0.0147(5)
C15 0.0259(5) 0.0219(5) 0.0332(6) 0.0034(4) -0.0102(5) -0.0105(5)
C16 0.0230(5) 0.0244(5) 0.0273(6) 0.0021(4) -0.0037(4) -0.0108(4)
C45 0.0202(5) 0.0184(5) 0.0219(5) 0.0044(4) -0.0071(4) -0.0064(4)
C4 0.0219(5) 0.0248(5) 0.0232(5) 0.0015(4) -0.0089(4) -0.0110(4)
C3 0.0191(5) 0.0206(5) 0.0256(5) -0.0001(4) -0.0067(4) -0.0092(4)
C47 0.0289(6) 0.0225(5) 0.0291(6) 0.0069(4) -0.0075(5) -0.0143(5)
C24 0.0215(5) 0.0275(5) 0.0204(5) 0.0048(4) -0.0077(4) -0.0106(4)
C14 0.0251(5) 0.0207(5) 0.0276(5) -0.0037(4) -0.0093(4) -0.0072(4)
C37 0.0367(6) 0.0223(5) 0.0197(5) -0.0008(5) -0.0060(5) -0.0048(4)
C33 0.0348(6) 0.0175(5) 0.0252(5) 0.0083(4) -0.0100(5) -0.0061(4)
C32 0.0262(5) 0.0205(5) 0.0245(5) 0.0090(4) -0.0077(4) -0.0087(4)
C13 0.0237(5) 0.0282(6) 0.0236(5) -0.0010(4) -0.0031(4) -0.0077(5)
C12 0.0203(5) 0.0253(5) 0.0247(5) 0.0023(4) -0.0038(4) -0.0089(4)
C43 0.0272(5) 0.0214(5) 0.0244(5) 0.0033(4) -0.0113(4) -0.0113(4)
C17 0.0343(6) 0.0228(5) 0.0294(6) -0.0016(5) -0.0119(5) -0.0053(5)
C28 0.0291(6) 0.0297(6) 0.0387(7) 0.0074(5) -0.0112(5) -0.0178(5)
C48 0.0352(7) 0.0197(5) 0.0432(7) 0.0048(5) -0.0068(6) -0.0125(5)
C38 0.0334(6) 0.0285(6) 0.0282(6) -0.0034(5) -0.0055(5) -0.0092(5)
C27 0.0255(6) 0.0340(6) 0.0327(6) 0.0098(5) -0.0135(5) -0.0173(5)
C18 0.0311(6) 0.0296(6) 0.0306(6) 0.0063(5) -0.0128(5) -0.0113(5)

loop_
_atom_type_symbol
_atom_type_description
_atom_type_scat_dispersion_real
_atom_type_scat_dispersion_imag
_atom_type_scat_source
C C 0.0033 0.0016 'International Tables Vol C Tables 4.2.6.8 and 6.1.1.4'
H H 0.0000 0.0000 'International Tables Vol C Tables 4.2.6.8 and 6.1.1.4'
P P 0.1023 0.0942 'International Tables Vol C Tables 4.2.6.8 and 6.1.1.4'

loop_
_geom_angle_atom_site_label_1
_geom_angle_atom_site_label_2
_geom_angle_atom_site_label_3
_geom_angle
_geom_angle_publ_flag
C41 P2 C31 99.78(5) no
C41 P2 C1 102.89(5) no
C31 P2 C1 100.75(5) no
C21 P1 C11 102.58(5) no
C21 P1 C6 101.25(5) no
C11 P1 C6 99.89(5) no
C42 C41 C46 118.65(9) no
C42 C41 P2 116.52(8) no
C46 C41 P2 124.70(8) no
C2 C1 C6 118.54(9) yes
C2 C1 P2 123.08(8) yes
C6 C1 P2 118.16(8) yes
C43 C44 C45 118.17(10) no
C43 C44 C47 121.35(10) no
C45 C44 C47 120.48(10) no
C32 C31 C36 118.02(10) no
C32 C31 P2 118.16(8) no
C36 C31 P2 123.81(8) no
C26 C21 C22 118.30(10) no
C26 C21 P1 124.52(8) no
C22 C21 P1 117.18(8) no
C25 C26 C21 120.92(10) no
C25 C26 H26A 118.9(9) no
C21 C26 H26A 120.1(9) no
C3 C2 C1 121.33(10) yes
C3 C2 H2A 118.4(9) no
C1 C2 H2A 120.3(9) no
C5 C6 C1 119.55(9) yes
C5 C6 P1 121.71(8) yes
C1 C6 P1 118.74(8) yes
C33 C34 C35 118.02(10) no
C33 C34 C37 120.94(10) no
C35 C34 C37 121.01(11) no
C45 C46 C41 120.57(10) no
C45 C46 H46A 118.9(9) no
C41 C46 H46A 120.5(9) no
C4 C5 C6 121.06(10) yes
C4 C5 H5A 118.1(9) no
C6 C5 H5A 120.8(10) no
C16 C11 C12 117.89(10) no
C16 C11 P1 117.45(8) no
C12 C11 P1 124.61(9) no
C36 C35 C34 120.81(10) no
C36 C35 H35A 119.4(9) no
C34 C35 H35A 119.8(9) no
C43 C42 C41 120.38(10) no
C43 C42 H42A 119.0(9) no
C41 C42 H42A 120.6(9) no
C23 C22 C21 120.57(10) no
C23 C22 H22A 120.0(9) no
C21 C22 H22A 119.4(9) no
C35 C36 C31 121.15(10) no
C35 C36 H36A 118.9(9) no
C31 C36 H36A 119.9(9) no
C26 C25 C24 120.81(10) no
C26 C25 H25A 119.2(9) no
C24 C25 H25A 119.9(9) no
C22 C23 C24 121.24(10) no
C22 C23 H23A 119.3(9) no
C24 C23 H23A 119.4(9) no
C16 C15 C14 120.80(11) no
C16 C15 H15A 119.3(9) no
C14 C15 H15A 119.9(9) no
C15 C16 C11 121.32(11) no
C15 C16 H16A 120.3(9) no
C11 C16 H16A 118.3(9) no
C46 C45 C44 121.04(10) no
C46 C45 H45A 118.6(9) no
C44 C45 H45A 120.4(9) no
C3 C4 C5 119.59(10) yes
C3 C4 H4A 121.4(9) no
C5 C4 H4A 119.0(9) no
C4 C3 C2 119.92(10) yes
C4 C3 H3A 120.3(9) no
C2 C3 H3A 119.7(9) no
C44 C47 C48 113.05(10) no
C44 C47 H47A 109.9(10) no
C48 C47 H47A 108.5(10) no
C44 C47 H47B 108.9(10) no
C48 C47 H47B 110.6(9) no
H47A C47 H47B 105.6(13) no
C23 C24 C25 118.15(10) no
C23 C24 C27 119.48(10) no
C25 C24 C27 122.36(10) no
C13 C14 C15 117.95(11) no
C13 C14 C17 120.91(11) no
C15 C14 C17 121.14(11) no
C34 C37 C38 113.00(10) no
C34 C37 H37A 109.8(10) no
C38 C37 H37A 109.3(10) no
C34 C37 H37B 106.9(10) no
C38 C37 H37B 109.9(10) no
H37A C37 H37B 107.8(14) no
C32 C33 C34 121.31(10) no
C32 C33 H33A 118.0(10) no
C34 C33 H33A 120.7(10) no
C33 C32 C31 120.60(10) no
C33 C32 H32A 118.9(9) no
C31 C32 H32A 120.5(10) no
C12 C13 C14 121.52(11) no
C12 C13 H13A 119.2(10) no
C14 C13 H13A 119.3(10) no
C13 C12 C11 120.50(11) no
C13 C12 H12A 119.8(10) no
C11 C12 H12A 119.7(10) no
C44 C43 C42 121.16(10) no
C44 C43 H43A 119.0(9) no
C42 C43 H43A 119.8(9) no
C14 C17 C18 112.12(10) no
C14 C17 H17A 109.4(11) no
C18 C17 H17A 108.4(11) no
C14 C17 H17B 108.3(10) no
C18 C17 H17B 110.1(10) no
H17A C17 H17B 108.4(14) no
C27 C28 H28A 109.9(10) no
C27 C28 H28B 110.5(11) no
H28A C28 H28B 109.0(14) no
C27 C28 H28C 111.0(12) no
H28A C28 H28C 106.1(15) no
H28B C28 H28C 110.2(16) no
C47 C48 H48A 112.2(10) no
C47 C48 H48B 110.9(10) no
H48A C48 H48B 107.9(14) no
C47 C48 H48C 109.1(10) no
H48A C48 H48C 108.8(15) no
H48B C48 H48C 107.9(14) no
C37 C38 H38A 109.8(10) no
C37 C38 H38B 111.3(11) no
H38A C38 H38B 109.7(14) no
C37 C38 H38C 110.2(11) no
H38A C38 H38C 109.8(14) no
H38B C38 H38C 105.9(14) no
C24 C27 C28 115.58(10) no
C24 C27 H27A 107.6(10) no
C28 C27 H27A 108.4(10) no
C24 C27 H27B 108.1(10) no
C28 C27 H27B 108.3(10) no
H27A C27 H27B 108.6(14) no
C17 C18 H18A 112.2(10) no
C17 C18 H18B 108.3(10) no
H18A C18 H18B 109.7(14) no
C17 C18 H18C 110.9(10) no
H18A C18 H18C 107.6(14) no
H18B C18 H18C 108.0(14) no

loop_
_geom_bond_atom_site_label_1
_geom_bond_atom_site_label_2
_geom_bond_site_symmetry_2
_geom_bond_distance
_geom_bond_publ_flag
P2 C41 . 1.8322(10) yes
P2 C31 . 1.8359(11) yes
P2 C1 . 1.8478(10) yes
P1 C21 . 1.8316(11) yes
P1 C11 . 1.8331(11) yes
P1 C6 . 1.8436(11) yes
C41 C42 . 1.3951(14) no
C41 C46 . 1.3967(14) no
C1 C2 . 1.3994(14) yes
C1 C6 . 1.4126(14) yes
C44 C43 . 1.3940(16) no
C44 C45 . 1.3941(15) no
C44 C47 . 1.5114(15) no
C31 C32 . 1.3984(14) no
C31 C36 . 1.3995(14) no
C21 C26 . 1.3944(15) no
C21 C22 . 1.4028(15) no
C26 C25 . 1.3919(15) no
C26 H26A . 0.990(17) no
C2 C3 . 1.3920(15) yes
C2 H2A . 0.942(15) yes
C6 C5 . 1.3960(15) yes
C34 C33 . 1.3962(17) no
C34 C35 . 1.3966(15) no
C34 C37 . 1.5110(16) no
C46 C45 . 1.3923(15) no
C46 H46A . 0.928(16) no
C5 C4 . 1.3932(15) yes
C5 H5A . 0.973(16) yes
C11 C16 . 1.3995(16) no
C11 C12 . 1.4007(15) no
C35 C36 . 1.3899(15) no
C35 H35A . 0.969(15) no
C42 C43 . 1.3945(15) no
C42 H42A . 0.971(16) no
C22 C23 . 1.3865(16) no
C22 H22A . 0.980(15) no
C36 H36A . 0.953(15) no
C25 C24 . 1.3976(15) no
C25 H25A . 0.934(15) no
C23 C24 . 1.3960(16) no
C23 H23A . 0.987(16) no
C15 C16 . 1.3886(17) no
C15 C14 . 1.3978(17) no
C15 H15A . 0.969(16) no
C16 H16A . 0.988(16) no
C45 H45A . 0.953(16) no
C4 C3 . 1.3875(16) yes
C4 H4A . 0.960(15) yes
C3 H3A . 0.955(16) yes
C47 C48 . 1.5229(18) no
C47 H47A . 0.977(17) no
C47 H47B . 0.998(17) no
C24 C27 . 1.5143(16) no
C14 C13 . 1.3935(17) no
C14 C17 . 1.5122(16) no
C37 C38 . 1.5222(18) no
C37 H37A . 0.975(17) no
C37 H37B . 0.975(17) no
C33 C32 . 1.3916(16) no
C33 H33A . 0.982(18) no
C32 H32A . 0.958(17) no
C13 C12 . 1.3926(17) no
C13 H13A . 0.956(16) no
C12 H12A . 0.929(16) no
C43 H43A . 0.975(15) no
C17 C18 . 1.5278(18) no
C17 H17A . 0.947(19) no
C17 H17B . 0.967(16) no
C28 C27 . 1.5177(17) no
C28 H28A . 1.000(18) no
C28 H28B . 0.993(19) no
C28 H28C . 0.98(2) no
C48 H48A . 0.999(18) no
C48 H48B . 1.034(18) no
C48 H48C . 0.973(19) no
C38 H38A . 0.990(17) no
C38 H38B . 1.024(19) no
C38 H38C . 0.962(18) no
C27 H27A . 0.993(18) no
C27 H27B . 1.035(18) no
C18 H18A . 0.961(18) no
C18 H18B . 0.958(17) no
C18 H18C . 0.976(17) no

loop_
_geom_torsion_atom_site_label_1
_geom_torsion_atom_site_label_2
_geom_torsion_atom_site_label_3
_geom_torsion_atom_site_label_4
_geom_torsion
_geom_torsion_publ_flag
C31 P2 C41 C42 83.93(9) no
C1 P2 C41 C42 -172.56(8) no
C31 P2 C41 C46 -91.89(10) no
C1 P2 C41 C46 11.62(10) no
C41 P2 C1 C2 -101.72(9) no
C31 P2 C1 C2 1.04(10) no
C41 P2 C1 C6 83.75(9) no
C31 P2 C1 C6 -173.49(8) no
C41 P2 C31 C32 -153.75(9) no
C1 P2 C31 C32 100.99(9) no
C41 P2 C31 C36 26.90(10) no
C1 P2 C31 C36 -78.36(10) no
C11 P1 C21 C26 -87.94(10) no
C6 P1 C21 C26 14.99(10) no
C11 P1 C21 C22 92.63(9) no
C6 P1 C21 C22 -164.44(9) no
C22 C21 C26 C25 -0.90(16) no
P1 C21 C26 C25 179.68(8) no
C6 C1 C2 C3 0.42(15) yes
P2 C1 C2 C3 -174.09(8) yes
C2 C1 C6 C5 -0.01(15) yes
P2 C1 C6 C5 174.77(8) yes
C2 C1 C6 P1 -179.27(8) yes
P2 C1 C6 P1 -4.49(11) yes
C21 P1 C6 C5 -83.18(9) no
C11 P1 C6 C5 21.90(10) no
C21 P1 C6 C1 96.06(9) no
C11 P1 C6 C1 -158.86(8) no
C42 C41 C46 C45 -1.64(16) no
P2 C41 C46 C45 174.10(8) no
C1 C6 C5 C4 -0.77(16) yes
P1 C6 C5 C4 178.46(8) yes
C21 P1 C11 C16 177.53(9) no
C6 P1 C11 C16 73.54(9) no
C21 P1 C11 C12 -5.20(11) no
C6 P1 C11 C12 -109.19(10) no
C33 C34 C35 C36 2.07(16) no
C37 C34 C35 C36 -176.14(10) no
C46 C41 C42 C43 1.74(16) no
P2 C41 C42 C43 -174.34(9) no
C26 C21 C22 C23 1.41(17) no
P1 C21 C22 C23 -179.12(9) no
C34 C35 C36 C31 0.08(16) no
C32 C31 C36 C35 -2.53(16) no
P2 C31 C36 C35 176.82(8) no
C21 C26 C25 C24 -0.11(17) no
C21 C22 C23 C24 -0.93(18) no
C14 C15 C16 C11 -1.33(18) no
C12 C11 C16 C15 0.29(17) no
P1 C11 C16 C15 177.74(9) no
C41 C46 C45 C44 0.08(16) no
C43 C44 C45 C46 1.36(16) no
C47 C44 C45 C46 -179.03(10) no
C6 C5 C4 C3 1.15(17) yes
C5 C4 C3 C2 -0.74(17) yes
C1 C2 C3 C4 -0.05(16) yes
C43 C44 C47 C48 103.64(13) no
C45 C44 C47 C48 -75.95(14) no
C22 C23 C24 C25 -0.10(17) no
C22 C23 C24 C27 -178.91(11) no
C26 C25 C24 C23 0.62(17) no
C26 C25 C24 C27 179.40(11) no
C16 C15 C14 C13 1.48(17) no
C16 C15 C14 C17 -179.23(11) no
C33 C34 C37 C38 -85.23(14) no
C35 C34 C37 C38 92.93(13) no
C35 C34 C33 C32 -1.77(17) no
C37 C34 C33 C32 176.44(11) no
C34 C33 C32 C31 -0.69(18) no
C36 C31 C32 C33 2.82(17) no
P2 C31 C32 C33 -176.57(9) no
C15 C14 C13 C12 -0.64(17) no
C17 C14 C13 C12 -179.94(11) no
C14 C13 C12 C11 -0.37(18) no
C16 C11 C12 C13 0.55(17) no
P1 C11 C12 C13 -176.71(9) no
C45 C44 C43 C42 -1.26(17) no
C47 C44 C43 C42 179.15(10) no
C41 C42 C43 C44 -0.30(17) no
C13 C14 C17 C18 78.30(15) no
C15 C14 C17 C18 -100.97(14) no
C23 C24 C27 C28 -156.15(12) no
C25 C24 C27 C28 25.09(17) no

loop_
_cod_related_entry_id
_cod_related_entry_database
_cod_related_entry_code
1 ChemSpider 21131342
